data_4119746
loop_
_publ_author_name
'Yvonne Schmidt'
'Jonathan K. Lam'
'Hung V. Pham'
'K. N. Houk'
'Christopher D. Vanderwal'

_publ_section_title
;
 Studies on the Himbert Intramolecular Arene/Allene Diels-Alder
 Cycloaddition. Mechanistic Studies and Expansion of Scope to All-Carbon
 Tethers
;
_journal_name_full 'Journal of the American Chemical Society'
_journal_page_first 7339
_journal_page_last 7348
_journal_paper_doi 10.1021/ja4025963
_journal_volume 135
_journal_year 2013
_chemical_absolute_configuration unk
_chemical_formula_sum 'C19 H18 O'
_chemical_formula_weight 262.33
_chemical_name_systematic
; 
 ? 
;
_space_group_IT_number 29
_symmetry_cell_setting orthorhombic
_symmetry_space_group_name_Hall 'P 2c -2ac'
_symmetry_space_group_name_H-M 'P c a 21'
_atom_sites_solution_hydrogens difmap
_atom_sites_solution_primary direct
_atom_sites_solution_secondary difmap
_audit_creation_method SHELXTL
_cell_angle_alpha 90.00
_cell_angle_beta 90.00
_cell_angle_gamma 90.00
_cell_formula_units_Z 8
_cell_length_a 16.8955(10)
_cell_length_b 7.4323(4)
_cell_length_c 21.7513(13)
_cell_measurement_reflns_used 9341
_cell_measurement_temperature 143(2)
_cell_measurement_theta_max 28.32
_cell_measurement_theta_min 2.59
_cell_volume 2731.4(3)
_computing_cell_refinement 'Bruker SAINT'
_computing_data_collection 'Bruker APEX2'
_computing_data_reduction 'Bruker SAINT'
_computing_molecular_graphics 'Bruker SHELXTL'
_computing_publication_material 'Bruker SHELXTL'
_computing_structure_refinement 'SHELXL-97 (Sheldrick, 2008)'
_computing_structure_solution 'SHELXS-97 (Sheldrick, 2008)'
_diffrn_ambient_temperature 143(2)
_diffrn_measured_fraction_theta_full 1.000
_diffrn_measured_fraction_theta_max 0.952
_diffrn_measurement_device_type 'Bruker APEX-II CCD'
_diffrn_measurement_method '\f and \w scans'
_diffrn_radiation_monochromator graphite
_diffrn_radiation_source 'fine-focus sealed tube'
_diffrn_radiation_type MoK\a
_diffrn_radiation_wavelength 0.71073
_diffrn_reflns_av_R_equivalents 0.0230
_diffrn_reflns_av_sigmaI/netI 0.0178
_diffrn_reflns_limit_h_max 21
_diffrn_reflns_limit_h_min -21
_diffrn_reflns_limit_k_max 9
_diffrn_reflns_limit_k_min -9
_diffrn_reflns_limit_l_max 29
_diffrn_reflns_limit_l_min -28
_diffrn_reflns_number 29917
_diffrn_reflns_theta_full 25.50
_diffrn_reflns_theta_max 28.49
_diffrn_reflns_theta_min 1.87
_exptl_absorpt_coefficient_mu 0.077
_exptl_absorpt_correction_T_max 0.9818
_exptl_absorpt_correction_T_min 0.9605
_exptl_absorpt_correction_type numerical
_exptl_absorpt_process_details 'Bruker SADABS'
_exptl_crystal_colour colorless
_exptl_crystal_density_diffrn 1.276
_exptl_crystal_description irregular
_exptl_crystal_F_000 1120
_exptl_crystal_size_max 0.53
_exptl_crystal_size_mid 0.33
_exptl_crystal_size_min 0.24
_refine_diff_density_max 0.299
_refine_diff_density_min -0.211
_refine_diff_density_rms 0.038
_refine_ls_extinction_method none
_refine_ls_goodness_of_fit_ref 1.043
_refine_ls_hydrogen_treatment refall
_refine_ls_matrix_type full
_refine_ls_number_parameters 505
_refine_ls_number_reflns 6454
_refine_ls_number_restraints 1
_refine_ls_restrained_S_all 1.043
_refine_ls_R_factor_all 0.0356
_refine_ls_R_factor_gt 0.0336
_refine_ls_shift/su_max 0.000
_refine_ls_shift/su_mean 0.000
_refine_ls_structure_factor_coef Fsqd
_refine_ls_weighting_details 'calc w=1/[\s^2^(Fo^2^)+(0.0611P)^2^+0.3564P] where P=(Fo^2^+2Fc^2^)/3'
_refine_ls_weighting_scheme calc
_refine_ls_wR_factor_gt 0.0894
_refine_ls_wR_factor_ref 0.0912
_reflns_number_gt 6132
_reflns_number_total 6454
_reflns_threshold_expression >2sigma(I)
_cod_data_source_file ja4025963_si_002.cif
_cod_data_source_block cdv15
_cod_database_code 4119746

loop_
_symmetry_equiv_pos_as_xyz
'x, y, z'
'-x, -y, z+1/2'
'x+1/2, -y, z'
'-x+1/2, y, z+1/2'

loop_
_atom_site_label
_atom_site_type_symbol
_atom_site_fract_x
_atom_site_fract_y
_atom_site_fract_z
_atom_site_U_iso_or_equiv
_atom_site_adp_type
_atom_site_occupancy
_atom_site_symmetry_multiplicity
_atom_site_calc_flag
O1A O 0.28791(6) 0.79574(14) 0.00191(5) 0.0257(2) Uani 1 1 d
C1A' C 0.31541(8) 0.40124(19) 0.02275(6) 0.0204(3) Uani 1 1 d
C1A C 0.24054(7) 0.50752(17) 0.03970(7) 0.0167(2) Uani 1 1 d
C2A' C 0.33718(8) 0.2612(2) 0.07132(8) 0.0256(3) Uani 1 1 d
C2A C 0.23610(8) 0.68200(17) 0.00231(6) 0.0190(3) Uani 1 1 d
C3A' C 0.40625(9) 0.14817(19) 0.05221(7) 0.0258(3) Uani 1 1 d
C3A C 0.16095(8) 0.68570(18) -0.03104(6) 0.0192(3) Uani 1 1 d
C4A' C 0.47822(9) 0.16457(19) 0.07518(8) 0.0262(3) Uani 1 1 d
C4A C 0.11795(7) 0.54071(19) -0.01670(6) 0.0176(2) Uani 1 1 d
C5A C 0.03699(8) 0.48163(19) -0.03588(7) 0.0203(3) Uani 1 1 d
C6A C 0.16045(7) 0.41437(16) 0.02884(6) 0.0154(2) Uani 1 1 d
C7A C 0.15833(8) 0.23080(18) -0.00297(6) 0.0197(3) Uani 1 1 d
C8A C 0.08631(8) 0.17443(18) -0.01864(6) 0.0210(3) Uani 1 1 d
C9A C 0.01940(8) 0.30089(18) -0.00193(6) 0.0198(3) Uani 1 1 d
C10A C 0.02733(7) 0.34150(16) 0.06625(6) 0.0170(2) Uani 1 1 d
C11A C 0.10261(7) 0.40419(16) 0.08337(6) 0.0154(2) Uani 1 1 d
C12A C 0.11716(7) 0.45388(18) 0.14374(6) 0.0177(2) Uani 1 1 d
C13A C 0.05672(8) 0.43832(18) 0.18718(6) 0.0209(3) Uani 1 1 d
C14A C -0.01771(8) 0.37583(18) 0.17005(7) 0.0216(3) Uani 1 1 d
C15A C -0.03249(8) 0.32704(18) 0.10930(7) 0.0206(3) Uani 1 1 d
H1AA H 0.3095(9) 0.344(2) -0.0202(8) 0.017(4) Uiso 1 1 d
H1AB H 0.3590(10) 0.487(2) 0.0199(9) 0.022(4) Uiso 1 1 d
H1AC H 0.2463(10) 0.544(2) 0.0847(8) 0.021(4) Uiso 1 1 d
H2AA H 0.3469(10) 0.323(2) 0.1098(10) 0.029(5) Uiso 1 1 d
H2AB H 0.2914(11) 0.180(3) 0.0753(9) 0.032(5) Uiso 1 1 d
H3AA H 0.3966(12) 0.066(3) 0.0203(11) 0.043(5) Uiso 1 1 d
H3AB H 0.1442(10) 0.783(2) -0.0581(9) 0.023(4) Uiso 1 1 d
H4AA H 0.4898(12) 0.252(3) 0.1077(11) 0.038(5) Uiso 1 1 d
H4AB H 0.5242(12) 0.090(3) 0.0599(10) 0.040(6) Uiso 1 1 d
H5AA H 0.0348(10) 0.464(2) -0.0827(9) 0.024(4) Uiso 1 1 d
H5AB H -0.0026(11) 0.575(3) -0.0248(9) 0.027(4) Uiso 1 1 d
H7A H 0.2081(11) 0.161(2) -0.0117(9) 0.026(4) Uiso 1 1 d
H8AA H 0.0762(10) 0.059(2) -0.0377(8) 0.022(4) Uiso 1 1 d
H9AA H -0.0333(11) 0.254(2) -0.0118(9) 0.025(4) Uiso 1 1 d
H12A H 0.1667(10) 0.495(2) 0.1568(8) 0.023(4) Uiso 1 1 d
H13A H 0.0679(10) 0.473(2) 0.2321(9) 0.020(4) Uiso 1 1 d
H14A H -0.0581(12) 0.366(3) 0.2010(9) 0.033(5) Uiso 1 1 d
H15A H -0.0843(10) 0.291(2) 0.0964(8) 0.019(4) Uiso 1 1 d
O1B O 0.44664(6) 0.70569(14) 0.33295(5) 0.0289(2) Uani 1 1 d
C1B' C 0.42255(7) 1.09445(19) 0.30452(7) 0.0200(3) Uani 1 1 d
C1B C 0.49727(8) 0.98555(18) 0.29003(7) 0.0177(3) Uani 1 1 d
C2B' C 0.40285(8) 1.2334(2) 0.25473(7) 0.0245(3) Uani 1 1 d
C2B C 0.50026(8) 0.81522(18) 0.32977(6) 0.0200(3) Uani 1 1 d
C3B' C 0.33530(9) 1.35224(19) 0.27349(8) 0.0269(3) Uani 1 1 d
C3B C 0.57650(8) 0.80953(18) 0.36167(7) 0.0213(3) Uani 1 1 d
C4B' C 0.26276(9) 1.3388(2) 0.25174(8) 0.0275(3) Uani 1 1 d
C4B C 0.62039(7) 0.95228(19) 0.34620(6) 0.0177(3) Uani 1 1 d
C5B C 0.70149(8) 1.00982(19) 0.36485(7) 0.0196(3) Uani 1 1 d
C6B C 0.57792(7) 1.07762(17) 0.30062(6) 0.0161(2) Uani 1 1 d
C7B C 0.57998(8) 1.26076(18) 0.33279(6) 0.0192(3) Uani 1 1 d
C8B C 0.65181(8) 1.31703(19) 0.34853(6) 0.0216(3) Uani 1 1 d
C9B C 0.71883(8) 1.19136(18) 0.33098(6) 0.0196(3) Uani 1 1 d
C10B C 0.71022(7) 1.15194(17) 0.26311(6) 0.0176(2) Uani 1 1 d
C11B C 0.63494(7) 1.08916(17) 0.24614(6) 0.0159(2) Uani 1 1 d
C12B C 0.61991(8) 1.04212(19) 0.18551(6) 0.0173(2) Uani 1 1 d
C13B C 0.67985(8) 1.06171(18) 0.14172(6) 0.0201(3) Uani 1 1 d
C14B C 0.75411(8) 1.12420(18) 0.15839(7) 0.0208(3) Uani 1 1 d
C15B C 0.76977(8) 1.16980(18) 0.21948(7) 0.0195(3) Uani 1 1 d
H1BA H 0.3788(10) 1.010(2) 0.3107(8) 0.022(4) Uiso 1 1 d
H1BB H 0.4280(10) 1.160(2) 0.3440(8) 0.019(4) Uiso 1 1 d
H1BC H 0.4940(10) 0.945(2) 0.2482(8) 0.018(4) Uiso 1 1 d
H2BA H 0.4495(12) 1.308(3) 0.2474(10) 0.037(5) Uiso 1 1 d
H2BB H 0.3888(13) 1.168(3) 0.2195(11) 0.040(6) Uiso 1 1 d
H3BA H 0.3475(14) 1.442(3) 0.3038(11) 0.050(6) Uiso 1 1 d
H3BB H 0.5900(11) 0.717(3) 0.3900(9) 0.028(4) Uiso 1 1 d
H4BA H 0.2490(12) 1.253(3) 0.2205(10) 0.032(5) Uiso 1 1 d
H4BB H 0.2191(12) 1.415(3) 0.2677(10) 0.038(5) Uiso 1 1 d
H5BA H 0.7399(10) 0.918(2) 0.3535(9) 0.021(4) Uiso 1 1 d
H5BB H 0.7048(11) 1.028(2) 0.4095(9) 0.026(4) Uiso 1 1 d
H7B H 0.5325(10) 1.321(2) 0.3416(8) 0.019(4) Uiso 1 1 d
H8BA H 0.6618(11) 1.428(3) 0.3705(9) 0.031(5) Uiso 1 1 d
H9BA H 0.7725(10) 1.235(2) 0.3421(9) 0.021(4) Uiso 1 1 d
H12B H 0.5673(11) 0.997(2) 0.1727(9) 0.028(4) Uiso 1 1 d
H13B H 0.6687(10) 1.034(2) 0.1002(9) 0.024(4) Uiso 1 1 d
H14B H 0.7949(10) 1.137(2) 0.1262(8) 0.020(4) Uiso 1 1 d
H15B H 0.8213(12) 1.216(3) 0.2322(9) 0.028(5) Uiso 1 1 d

loop_
_atom_site_aniso_label
_atom_site_aniso_U_11
_atom_site_aniso_U_22
_atom_site_aniso_U_33
_atom_site_aniso_U_23
_atom_site_aniso_U_13
_atom_site_aniso_U_12
O1A 0.0249(5) 0.0253(5) 0.0270(5) 0.0039(4) 0.0001(4) -0.0083(4)
C1A' 0.0140(6) 0.0229(6) 0.0243(6) 0.0040(5) 0.0015(5) 0.0013(5)
C1A 0.0149(5) 0.0184(6) 0.0169(6) 0.0023(4) 0.0012(4) -0.0014(5)
C2A' 0.0184(6) 0.0272(7) 0.0312(7) 0.0087(6) -0.0004(5) 0.0000(5)
C2A 0.0203(6) 0.0192(6) 0.0174(6) 0.0008(5) 0.0039(5) 0.0008(5)
C3A' 0.0251(7) 0.0193(6) 0.0329(8) 0.0008(6) -0.0054(6) 0.0014(5)
C3A 0.0219(6) 0.0181(6) 0.0177(6) 0.0018(5) 0.0010(5) 0.0019(5)
C4A' 0.0217(7) 0.0240(7) 0.0327(8) 0.0014(6) -0.0014(6) 0.0039(5)
C4A 0.0185(6) 0.0207(6) 0.0135(6) 0.0002(5) 0.0001(4) 0.0024(5)
C5A 0.0188(6) 0.0215(7) 0.0204(7) 0.0010(5) -0.0033(5) -0.0007(5)
C6A 0.0150(5) 0.0171(5) 0.0140(5) 0.0009(4) 0.0012(4) 0.0009(4)
C7A 0.0232(6) 0.0177(6) 0.0182(6) -0.0001(5) 0.0030(5) 0.0028(5)
C8A 0.0269(7) 0.0184(6) 0.0178(6) -0.0007(5) 0.0003(5) -0.0011(5)
C9A 0.0180(6) 0.0213(6) 0.0203(6) -0.0007(5) -0.0021(5) -0.0023(5)
C10A 0.0162(6) 0.0142(5) 0.0207(6) 0.0010(5) -0.0005(5) 0.0005(4)
C11A 0.0146(5) 0.0137(5) 0.0178(6) 0.0019(4) 0.0019(4) 0.0012(4)
C12A 0.0157(6) 0.0176(6) 0.0197(6) 0.0017(5) -0.0006(5) -0.0001(5)
C13A 0.0234(6) 0.0204(6) 0.0191(6) 0.0012(5) 0.0035(5) 0.0016(5)
C14A 0.0207(6) 0.0186(6) 0.0254(7) 0.0029(5) 0.0072(5) 0.0003(5)
C15A 0.0162(6) 0.0180(6) 0.0277(7) 0.0021(5) 0.0020(5) -0.0011(5)
O1B 0.0244(5) 0.0282(5) 0.0340(6) 0.0091(5) -0.0003(4) -0.0072(4)
C1B' 0.0142(5) 0.0238(6) 0.0221(6) 0.0034(5) 0.0023(5) 0.0001(5)
C1B 0.0152(5) 0.0211(6) 0.0168(6) 0.0006(5) 0.0003(4) -0.0005(5)
C2B' 0.0175(6) 0.0275(7) 0.0285(7) 0.0079(6) -0.0005(5) 0.0009(5)
C2B 0.0197(6) 0.0212(6) 0.0190(6) 0.0010(5) 0.0019(5) 0.0000(5)
C3B' 0.0272(7) 0.0197(6) 0.0338(8) 0.0017(6) -0.0047(6) 0.0013(5)
C3B 0.0208(6) 0.0223(6) 0.0207(6) 0.0048(5) 0.0002(5) 0.0025(5)
C4B' 0.0252(7) 0.0243(7) 0.0328(8) 0.0029(6) -0.0021(6) 0.0037(6)
C4B 0.0177(6) 0.0206(6) 0.0148(6) -0.0015(5) 0.0005(4) 0.0044(5)
C5B 0.0193(6) 0.0229(6) 0.0165(6) -0.0006(5) -0.0023(5) 0.0014(5)
C6B 0.0149(5) 0.0178(6) 0.0157(6) 0.0001(5) -0.0005(4) 0.0010(4)
C7B 0.0208(6) 0.0190(6) 0.0180(6) -0.0016(5) 0.0019(5) 0.0033(5)
C8B 0.0253(7) 0.0193(6) 0.0203(6) -0.0046(5) -0.0003(5) 0.0005(5)
C9B 0.0178(6) 0.0211(6) 0.0201(6) -0.0038(5) -0.0024(5) -0.0006(5)
C10B 0.0176(6) 0.0154(5) 0.0197(6) -0.0007(5) -0.0006(5) 0.0007(4)
C11B 0.0154(6) 0.0145(6) 0.0177(6) 0.0014(4) 0.0011(4) 0.0012(4)
C12B 0.0179(6) 0.0181(6) 0.0158(6) 0.0007(5) -0.0002(4) 0.0001(5)
C13B 0.0233(6) 0.0204(6) 0.0165(6) -0.0005(5) 0.0034(5) 0.0006(5)
C14B 0.0208(6) 0.0198(6) 0.0217(6) 0.0011(5) 0.0067(5) 0.0013(5)
C15B 0.0154(6) 0.0171(6) 0.0260(7) 0.0005(5) 0.0007(5) -0.0009(5)

loop_
_atom_type_symbol
_atom_type_description
_atom_type_scat_dispersion_real
_atom_type_scat_dispersion_imag
_atom_type_scat_source
C C 0.0033 0.0016 'International Tables Vol C Tables 4.2.6.8 and 6.1.1.4'
H H 0.0000 0.0000 'International Tables Vol C Tables 4.2.6.8 and 6.1.1.4'
O O 0.0106 0.0060 'International Tables Vol C Tables 4.2.6.8 and 6.1.1.4'

loop_
_geom_angle_atom_site_label_1
_geom_angle_atom_site_label_2
_geom_angle_atom_site_label_3
_geom_angle
C2A' C1A' C1A 112.49(12)
C2A C1A C1A' 110.37(11)
C2A C1A C6A 104.84(10)
C1A' C1A C6A 117.13(11)
C3A' C2A' C1A' 112.21(13)
O1A C2A C3A 127.43(13)
O1A C2A C1A 123.81(12)
C3A C2A C1A 108.76(10)
C4A' C3A' C2A' 124.14(15)
C4A C3A C2A 109.94(11)
C3A C4A C5A 131.96(13)
C3A C4A C6A 112.81(11)
C5A C4A C6A 115.22(11)
C4A C5A C9A 107.14(11)
C7A C6A C1A 119.43(11)
C7A C6A C11A 106.85(10)
C1A C6A C11A 117.54(11)
C7A C6A C4A 103.98(10)
C1A C6A C4A 103.55(10)
C11A C6A C4A 103.26(10)
C8A C7A C6A 114.69(12)
C7A C8A C9A 115.18(12)
C8A C9A C10A 106.96(11)
C8A C9A C5A 106.16(11)
C10A C9A C5A 105.90(11)
C15A C10A C11A 120.55(12)
C15A C10A C9A 125.55(12)
C11A C10A C9A 113.86(11)
C12A C11A C10A 120.00(11)
C12A C11A C6A 127.20(11)
C10A C11A C6A 112.77(11)
C11A C12A C13A 119.31(12)
C14A C13A C12A 120.49(12)
C13A C14A C15A 120.20(12)
C10A C15A C14A 119.44(13)
C1B C1B' C2B' 112.91(12)
C1B' C1B C2B 110.32(11)
C1B' C1B C6B 117.57(11)
C2B C1B C6B 104.65(11)
C3B' C2B' C1B' 111.69(12)
O1B C2B C3B 127.41(13)
O1B C2B C1B 123.93(12)
C3B C2B C1B 108.66(11)
C4B' C3B' C2B' 124.44(15)
C4B C3B C2B 110.24(12)
C3B C4B C5B 131.94(13)
C3B C4B C6B 112.57(11)
C5B C4B C6B 115.48(12)
C4B C5B C9B 106.93(11)
C11B C6B C7B 106.85(10)
C11B C6B C4B 103.86(10)
C7B C6B C4B 103.49(10)
C11B C6B C1B 117.76(11)
C7B C6B C1B 118.87(11)
C4B C6B C1B 103.87(10)
C8B C7B C6B 114.74(11)
C7B C8B C9B 115.04(12)
C10B C9B C8B 107.05(11)
C10B C9B C5B 105.93(11)
C8B C9B C5B 105.83(11)
C15B C10B C11B 120.54(12)
C15B C10B C9B 125.36(12)
C11B C10B C9B 114.09(11)
C12B C11B C10B 119.95(11)
C12B C11B C6B 127.37(11)
C10B C11B C6B 112.67(11)
C11B C12B C13B 119.26(12)
C14B C13B C12B 120.82(12)
C13B C14B C15B 120.11(12)
C10B C15B C14B 119.30(12)

loop_
_geom_bond_atom_site_label_1
_geom_bond_atom_site_label_2
_geom_bond_distance
O1A C2A 1.2170(16)
C1A' C2A' 1.5281(19)
C1A' C1A 1.5362(17)
C1A C2A 1.5325(18)
C1A C6A 1.5383(17)
C2A' C3A' 1.497(2)
C2A C3A 1.4626(19)
C3A' C4A' 1.320(2)
C3A C4A 1.3366(19)
C4A C5A 1.4959(17)
C4A C6A 1.5422(18)
C5A C9A 1.5615(19)
C6A C7A 1.5301(17)
C6A C11A 1.5386(17)
C7A C8A 1.331(2)
C8A C9A 1.5144(19)
C9A C10A 1.5193(19)
C10A C15A 1.3820(19)
C10A C11A 1.4047(17)
C11A C12A 1.3860(18)
C12A C13A 1.3962(18)
C13A C14A 1.391(2)
C14A C15A 1.393(2)
O1B C2B 1.2199(17)
C1B' C1B 1.5323(18)
C1B' C2B' 1.5332(19)
C1B C2B 1.5338(19)
C1B C6B 1.5421(17)
C2B' C3B' 1.500(2)
C2B C3B 1.4635(19)
C3B' C4B' 1.318(2)
C3B C4B 1.337(2)
C4B C5B 1.4916(18)
C4B C6B 1.5381(18)
C5B C9B 1.565(2)
C6B C11B 1.5296(17)
C6B C7B 1.5309(17)
C7B C8B 1.328(2)
C8B C9B 1.5168(19)
C9B C10B 1.5121(18)
C10B C15B 1.3895(19)
C10B C11B 1.4043(17)
C11B C12B 1.3877(18)
C12B C13B 1.3979(18)
C13B C14B 1.386(2)
C14B C15B 1.397(2)

loop_
_geom_torsion_atom_site_label_1
_geom_torsion_atom_site_label_2
_geom_torsion_atom_site_label_3
_geom_torsion_atom_site_label_4
_geom_torsion
C2A' C1A' C1A C2A 161.62(12)
C2A' C1A' C1A C6A -78.56(16)
C1A C1A' C2A' C3A' 175.40(12)
C1A' C1A C2A O1A -56.46(18)
C6A C1A C2A O1A 176.56(13)
C1A' C1A C2A C3A 123.77(12)
C6A C1A C2A C3A -3.21(14)
C1A' C2A' C3A' C4A' 105.78(18)
O1A C2A C3A C4A -177.05(14)
C1A C2A C3A C4A 2.71(15)
C2A C3A C4A C5A 177.94(13)
C2A C3A C4A C6A -1.03(16)
C3A C4A C5A C9A -178.79(14)
C6A C4A C5A C9A 0.17(15)
C2A C1A C6A C7A 117.41(12)
C1A' C1A C6A C7A -5.30(18)
C2A C1A C6A C11A -110.57(12)
C1A' C1A C6A C11A 126.72(13)
C2A C1A C6A C4A 2.49(13)
C1A' C1A C6A C4A -120.22(12)
C3A C4A C6A C7A -126.53(12)
C5A C4A C6A C7A 54.31(14)
C3A C4A C6A C1A -1.02(15)
C5A C4A C6A C1A 179.82(11)
C3A C4A C6A C11A 122.03(12)
C5A C4A C6A C11A -57.12(13)
C1A C6A C7A C8A -170.19(13)
C11A C6A C7A C8A 53.30(14)
C4A C6A C7A C8A -55.50(15)
C6A C7A C8A C9A -0.37(17)
C7A C8A C9A C10A -53.31(15)
C7A C8A C9A C5A 59.43(16)
C4A C5A C9A C8A -55.83(14)
C4A C5A C9A C10A 57.64(13)
C8A C9A C10A C15A -129.09(13)
C5A C9A C10A C15A 117.99(13)
C8A C9A C10A C11A 53.17(14)
C5A C9A C10A C11A -59.75(13)
C15A C10A C11A C12A -0.65(19)
C9A C10A C11A C12A 177.22(12)
C15A C10A C11A C6A -178.80(11)
C9A C10A C11A C6A -0.93(15)
C7A C6A C11A C12A 130.47(13)
C1A C6A C11A C12A -6.99(18)
C4A C6A C11A C12A -120.21(14)
C7A C6A C11A C10A -51.54(13)
C1A C6A C11A C10A 170.99(11)
C4A C6A C11A C10A 57.77(13)
C10A C11A C12A C13A 0.95(19)
C6A C11A C12A C13A 178.80(12)
C11A C12A C13A C14A -0.8(2)
C12A C13A C14A C15A 0.4(2)
C11A C10A C15A C14A 0.22(19)
C9A C10A C15A C14A -177.39(12)
C13A C14A C15A C10A -0.1(2)
C2B' C1B' C1B C2B -163.02(12)
C2B' C1B' C1B C6B 77.14(16)
C1B C1B' C2B' C3B' -173.33(12)
C1B' C1B C2B O1B 53.32(19)
C6B C1B C2B O1B -179.31(13)
C1B' C1B C2B C3B -126.75(12)
C6B C1B C2B C3B 0.62(15)
C1B' C2B' C3B' C4B' -104.78(18)
O1B C2B C3B C4B 179.32(15)
C1B C2B C3B C4B -0.61(16)
C2B C3B C4B C5B -179.53(14)
C2B C3B C4B C6B 0.33(16)
C3B C4B C5B C9B -179.42(15)
C6B C4B C5B C9B 0.72(15)
C3B C4B C6B C11B -123.64(12)
C5B C4B C6B C11B 56.24(14)
C3B C4B C6B C7B 124.87(12)
C5B C4B C6B C7B -55.24(14)
C3B C4B C6B C1B 0.07(15)
C5B C4B C6B C1B 179.96(11)
C1B' C1B C6B C11B -123.50(13)
C2B C1B C6B C11B 113.72(13)
C1B' C1B C6B C7B 8.13(18)
C2B C1B C6B C7B -114.65(12)
C1B' C1B C6B C4B 122.37(13)
C2B C1B C6B C4B -0.41(13)
C11B C6B C7B C8B -53.69(15)
C4B C6B C7B C8B 55.58(15)
C1B C6B C7B C8B 170.03(13)
C6B C7B C8B C9B 0.88(18)
C7B C8B C9B C10B 52.73(16)
C7B C8B C9B C5B -59.94(16)
C4B C5B C9B C10B -57.86(13)
C4B C5B C9B C8B 55.58(14)
C8B C9B C10B C15B 128.37(14)
C5B C9B C10B C15B -119.03(14)
C8B C9B C10B C11B -53.01(14)
C5B C9B C10B C11B 59.59(14)
C15B C10B C11B C12B 0.87(19)
C9B C10B C11B C12B -177.83(12)
C15B C10B C11B C6B 179.57(11)
C9B C10B C11B C6B 0.87(15)
C7B C6B C11B C12B -129.77(14)
C4B C6B C11B C12B 121.22(14)
C1B C6B C11B C12B 7.08(19)
C7B C6B C11B C10B 51.65(13)
C4B C6B C11B C10B -57.36(13)
C1B C6B C11B C10B -171.50(11)
C10B C11B C12B C13B -1.36(19)
C6B C11B C12B C13B -179.85(12)
C11B C12B C13B C14B 1.2(2)
C12B C13B C14B C15B -0.5(2)
C11B C10B C15B C14B -0.15(19)
C9B C10B C15B C14B 178.39(12)
C13B C14B C15B C10B 0.0(2)
